data_4030642
loop_
_publ_author_name
'Xu, Feng'
'Peng, Lifen'
'Shinohara, Kenta'
'Morita, Takamoto'
'Yoshida, Suguru'
'Hosoya, Takamitsu'
'Orita, Akihiro'
'Otera, Junzo'

_publ_section_title
;
 Substituted 5,6,11,12-tetradehydrodibenzo[a,e]cyclooctenes: syntheses,
 properties, and DFT studies of substituted Sondheimer-Wong diynes.
;
_journal_issue 23
_journal_name_full 'The Journal of organic chemistry'
_journal_page_first 11592
_journal_page_last 11608
_journal_paper_doi 10.1021/jo502248p
_journal_volume 79
_journal_year 2014
_chemical_formula_sum 'C20 H16 N2'
_chemical_formula_weight 284.35
_chemical_name_systematic
; 
 ? 
;
_space_group_IT_number 2
_symmetry_cell_setting triclinic
_symmetry_space_group_name_Hall '-P 1'
_symmetry_space_group_name_H-M 'P -1'
_atom_sites_solution_hydrogens difmap
_atom_sites_solution_primary direct
_atom_sites_solution_secondary difmap
_audit_creation_method SHELXL-97
_cell_angle_alpha 73.997(2)
_cell_angle_beta 72.905(2)
_cell_angle_gamma 74.292(2)
_cell_formula_units_Z 4
_cell_length_a 10.8173(5)
_cell_length_b 10.9150(6)
_cell_length_c 14.5641(7)
_cell_measurement_reflns_used 6399
_cell_measurement_temperature 122(2)
_cell_measurement_theta_max 27.88
_cell_measurement_theta_min 2.78
_cell_volume 1545.89(14)
_computing_cell_refinement 'APEX2 v.2013.6-2, Bruker/Nonius'
_computing_data_collection 'APEX2 v.2013.6-2, Bruker/Nonius'
_computing_data_reduction 'APEX2 v.2013.6-2, Bruker/Nonius'
_computing_molecular_graphics 'ORTEP-II (Johnson, 1976)'
_computing_structure_refinement 'SHELXL-97 (Sheldrick, 1997)'
_computing_structure_solution 'SHELXS-97 (Sheldrick, 1990)'
_diffrn_ambient_temperature 122(2)
_diffrn_measured_fraction_theta_full 0.688
_diffrn_measured_fraction_theta_max 0.688
_diffrn_measurement_device_type 'Bruker D8 Venture'
_diffrn_radiation_monochromator graphite
_diffrn_radiation_source 'fine-focus sealed tube'
_diffrn_radiation_type MoK\a
_diffrn_radiation_wavelength 0.71073
_diffrn_reflns_av_R_equivalents 0.0209
_diffrn_reflns_av_sigmaI/netI 0.0467
_diffrn_reflns_limit_h_max 13
_diffrn_reflns_limit_h_min -6
_diffrn_reflns_limit_k_max 14
_diffrn_reflns_limit_k_min -11
_diffrn_reflns_limit_l_max 19
_diffrn_reflns_limit_l_min -18
_diffrn_reflns_number 6399
_diffrn_reflns_theta_full 27.88
_diffrn_reflns_theta_max 27.88
_diffrn_reflns_theta_min 2.78
_exptl_absorpt_coefficient_mu 0.072
_exptl_absorpt_correction_type none
_exptl_crystal_density_diffrn 1.222
_exptl_crystal_density_method 'not measured'
_exptl_crystal_F_000 600
_refine_diff_density_max 0.282
_refine_diff_density_min -0.255
_refine_diff_density_rms 0.048
_refine_ls_extinction_method none
_refine_ls_goodness_of_fit_ref 1.063
_refine_ls_hydrogen_treatment constr
_refine_ls_matrix_type full
_refine_ls_number_parameters 397
_refine_ls_number_reflns 5074
_refine_ls_number_restraints 0
_refine_ls_restrained_S_all 1.063
_refine_ls_R_factor_all 0.0761
_refine_ls_R_factor_gt 0.0514
_refine_ls_shift/su_max 0.000
_refine_ls_shift/su_mean 0.000
_refine_ls_structure_factor_coef Fsqd
_refine_ls_weighting_details 'calc w=1/[\s^2^(Fo^2^)+(0.0455P)^2^+1.2379P] where P=(Fo^2^+2Fc^2^)/3'
_refine_ls_weighting_scheme calc
_refine_ls_wR_factor_gt 0.1207
_refine_ls_wR_factor_ref 0.1432
_reflns_number_gt 3809
_reflns_number_total 5074
_reflns_threshold_expression >2sigma(I)
_cod_data_source_file jo502248p_si_002.cif
_cod_data_source_block mo_d8v299_0m
_cod_original_cell_volume 1545.89(13)
_cod_database_code 4030642

loop_
_symmetry_equiv_pos_as_xyz
'x, y, z'
'-x, -y, -z'

loop_
_atom_site_label
_atom_site_type_symbol
_atom_site_fract_x
_atom_site_fract_y
_atom_site_fract_z
_atom_site_U_iso_or_equiv
_atom_site_adp_type
_atom_site_occupancy
_atom_site_symmetry_multiplicity
_atom_site_calc_flag
_atom_site_refinement_flags
N1 N -0.3477(3) -0.4228(3) -0.03661(17) 0.0499(7) Uani 1 1 d .
N2 N 0.0516(2) -0.3970(2) -0.12395(14) 0.0335(6) Uani 1 1 d .
N3 N -0.0986(2) 0.1408(2) 0.50091(17) 0.0374(6) Uani 1 1 d .
N4 N 0.1653(3) 0.1022(2) 0.22048(16) 0.0354(6) Uani 1 1 d .
C1 C 0.0782(3) -0.1105(3) 0.13312(16) 0.0323(6) Uani 1 1 d .
H1 H 0.1413 -0.0816 0.1511 0.039 Uiso 1 1 calc R
C2 C -0.0472(3) -0.0340(2) 0.13384(16) 0.0319(6) Uani 1 1 d .
H2 H -0.0697 0.0469 0.1535 0.038 Uiso 1 1 calc R
C3 C -0.1406(3) -0.0731(2) 0.10629(14) 0.0253(5) Uani 1 1 d .
C4 C -0.1073(2) -0.1928(2) 0.07755(14) 0.0205(5) Uani 1 1 d .
C5 C -0.2058(2) -0.2366(2) 0.05026(14) 0.0202(5) Uani 1 1 d .
C6 C -0.3494(2) -0.1773(2) 0.08796(15) 0.0241(5) Uani 1 1 d .
H6 H -0.4029 -0.1991 0.0515 0.029 Uiso 1 1 calc R
C7 C -0.4035(2) -0.2264(2) 0.19883(14) 0.0208(5) Uani 1 1 d .
H7 H -0.3590 -0.1939 0.2360 0.025 Uiso 1 1 calc R
C8 C -0.3843(2) -0.3706(2) 0.23142(15) 0.0211(5) Uani 1 1 d .
H8 H -0.3562 -0.4225 0.1835 0.025 Uiso 1 1 calc R
C9 C -0.4058(2) -0.4289(2) 0.32731(15) 0.0225(5) Uani 1 1 d .
H9 H -0.3812 -0.5212 0.3441 0.027 Uiso 1 1 calc R
C10 C -0.4643(3) -0.3596(2) 0.40661(15) 0.0251(5) Uani 1 1 d .
H10 H -0.4335 -0.3945 0.4652 0.030 Uiso 1 1 calc R
C11 C -0.2765(3) 0.0137(2) 0.10866(17) 0.0314(6) Uani 1 1 d .
H11A H -0.2664 0.1038 0.0750 0.038 Uiso 1 1 calc R
H11B H -0.3240 0.0146 0.1779 0.038 Uiso 1 1 calc R
C12 C -0.3591(3) -0.0295(3) 0.06005(16) 0.0311(6) Uani 1 1 d .
H12A H -0.3293 -0.0024 -0.0122 0.037 Uiso 1 1 calc R
H12B H -0.4527 0.0146 0.0797 0.037 Uiso 1 1 calc R
C13 C 0.0193(2) -0.2710(2) 0.07927(14) 0.0241(5) Uani 1 1 d .
H13 H 0.0420 -0.3534 0.0619 0.029 Uiso 1 1 calc R
C14 C 0.1108(3) -0.2295(2) 0.10594(15) 0.0274(5) Uani 1 1 d .
H14 H 0.1964 -0.2825 0.1057 0.033 Uiso 1 1 calc R
C15 C -0.1746(3) -0.3205(2) -0.01128(14) 0.0238(5) Uani 1 1 d .
C16 C -0.2728(3) -0.3738(3) -0.02571(15) 0.0301(6) Uani 1 1 d .
C17 C -0.0448(3) -0.3617(2) -0.07121(15) 0.0254(6) Uani 1 1 d .
C18 C -0.5501(3) -0.1741(2) 0.22757(16) 0.0259(6) Uani 1 1 d .
H18 H -0.5970 -0.1346 0.1774 0.031 Uiso 1 1 calc R
C19 C -0.6162(3) -0.1817(2) 0.32160(16) 0.0269(6) Uani 1 1 d .
H19 H -0.7068 -0.1397 0.3348 0.032 Uiso 1 1 calc R
C20 C -0.5588(3) -0.2495(2) 0.40437(16) 0.0256(5) Uani 1 1 d .
H20 H -0.5900 -0.2139 0.4616 0.031 Uiso 1 1 calc R
C21 C 0.7205(3) 0.2136(3) 0.30397(18) 0.0309(6) Uani 1 1 d .
H21 H 0.7920 0.2415 0.3118 0.037 Uiso 1 1 calc R
C22 C 0.6640(2) 0.2850(2) 0.22127(17) 0.0262(5) Uani 1 1 d .
H22 H 0.7220 0.3206 0.1629 0.031 Uiso 1 1 calc R
C23 C 0.5372(2) 0.3052(2) 0.22000(15) 0.0233(5) Uani 1 1 d .
H23 H 0.5115 0.3450 0.1598 0.028 Uiso 1 1 calc R
C24 C 0.4332(2) 0.2667(2) 0.31130(15) 0.0202(5) Uani 1 1 d .
H24 H 0.4405 0.3023 0.3654 0.024 Uiso 1 1 calc R
C25 C 0.2932(2) 0.3209(2) 0.29322(14) 0.0204(5) Uani 1 1 d .
H25 H 0.2890 0.2887 0.2365 0.025 Uiso 1 1 calc R
C26 C 0.2558(2) 0.4700(2) 0.26879(15) 0.0245(5) Uani 1 1 d .
H26A H 0.3214 0.5037 0.2102 0.029 Uiso 1 1 calc R
H26B H 0.1684 0.4974 0.2523 0.029 Uiso 1 1 calc R
C27 C 0.2501(3) 0.5297(2) 0.35358(15) 0.0240(5) Uani 1 1 d .
H27A H 0.3408 0.5352 0.3516 0.029 Uiso 1 1 calc R
H27B H 0.1968 0.6196 0.3441 0.029 Uiso 1 1 calc R
C28 C 0.1920(2) 0.4542(2) 0.45373(15) 0.0212(5) Uani 1 1 d .
C29 C 0.1672(2) 0.5069(3) 0.53599(17) 0.0272(6) Uani 1 1 d .
H29 H 0.1825 0.5915 0.5273 0.033 Uiso 1 1 calc R
C30 C 0.1209(3) 0.4390(3) 0.62967(17) 0.0307(6) Uani 1 1 d .
H30 H 0.1024 0.4777 0.6845 0.037 Uiso 1 1 calc R
C31 C 0.6797(3) 0.1100(3) 0.37143(17) 0.0294(6) Uani 1 1 d .
H31 H 0.7249 0.0710 0.4226 0.035 Uiso 1 1 calc R
C32 C 0.1879(2) 0.2756(2) 0.38086(15) 0.0198(5) Uani 1 1 d .
C33 C 0.1665(2) 0.3301(2) 0.46763(15) 0.0197(5) Uani 1 1 d .
C34 C 0.1014(3) 0.3140(3) 0.64357(16) 0.0310(6) Uani 1 1 d .
H34 H 0.0733 0.2656 0.7082 0.037 Uiso 1 1 calc R
C35 C 0.1227(2) 0.2600(3) 0.56336(15) 0.0256(5) Uani 1 1 d .
H35 H 0.1077 0.1750 0.5731 0.031 Uiso 1 1 calc R
C36 C 0.1135(2) 0.1976(2) 0.37491(16) 0.0226(5) Uani 1 1 d .
C37 C -0.0030(3) 0.1660(2) 0.44729(17) 0.0267(5) Uani 1 1 d .
C38 C 0.1416(3) 0.1437(2) 0.28914(17) 0.0251(5) Uani 1 1 d .
C39 C 0.4646(2) 0.1204(2) 0.33925(15) 0.0241(5) Uani 1 1 d .
H39 H 0.4058 0.0732 0.3340 0.029 Uiso 1 1 calc R
C40 C 0.5732(3) 0.0546(2) 0.37146(16) 0.0280(6) Uani 1 1 d .
H40 H 0.5805 -0.0365 0.3965 0.034 Uiso 1 1 calc R

loop_
_atom_site_aniso_label
_atom_site_aniso_U_11
_atom_site_aniso_U_22
_atom_site_aniso_U_33
_atom_site_aniso_U_23
_atom_site_aniso_U_13
_atom_site_aniso_U_12
N1 0.0450(17) 0.085(2) 0.0353(12) -0.0226(13) -0.0049(11) -0.0340(15)
N2 0.0343(14) 0.0334(12) 0.0311(10) -0.0131(9) 0.0032(10) -0.0100(11)
N3 0.0261(14) 0.0312(12) 0.0508(13) -0.0097(10) 0.0013(11) -0.0097(11)
N4 0.0448(16) 0.0304(12) 0.0394(11) -0.0110(9) -0.0164(11) -0.0105(12)
C1 0.0363(16) 0.0450(15) 0.0230(10) -0.0057(10) -0.0009(10) -0.0288(13)
C2 0.0442(17) 0.0316(13) 0.0231(10) -0.0109(10) 0.0043(10) -0.0214(13)
C3 0.0303(14) 0.0266(12) 0.0157(9) -0.0043(8) 0.0047(9) -0.0117(11)
C4 0.0232(13) 0.0224(11) 0.0147(9) -0.0037(8) 0.0005(8) -0.0082(10)
C5 0.0225(13) 0.0231(11) 0.0141(9) -0.0003(8) -0.0026(8) -0.0088(10)
C6 0.0191(12) 0.0305(13) 0.0192(10) -0.0028(9) -0.0025(9) -0.0038(11)
C7 0.0161(12) 0.0264(12) 0.0188(9) -0.0058(8) -0.0012(8) -0.0053(10)
C8 0.0153(11) 0.0250(11) 0.0230(10) -0.0095(9) -0.0020(8) -0.0025(10)
C9 0.0191(13) 0.0215(11) 0.0264(10) -0.0045(9) -0.0046(9) -0.0047(10)
C10 0.0245(14) 0.0323(13) 0.0193(10) -0.0035(9) -0.0020(9) -0.0128(11)
C11 0.0358(16) 0.0232(12) 0.0259(11) -0.0057(9) 0.0064(10) -0.0052(12)
C12 0.0261(14) 0.0301(13) 0.0246(11) 0.0013(9) 0.0013(10) -0.0005(12)
C13 0.0247(13) 0.0291(12) 0.0200(10) -0.0067(9) -0.0021(9) -0.0101(11)
C14 0.0283(14) 0.0306(13) 0.0229(10) 0.0003(9) -0.0060(9) -0.0114(12)
C15 0.0224(13) 0.0332(13) 0.0167(9) -0.0063(9) -0.0011(9) -0.0100(11)
C16 0.0287(14) 0.0466(15) 0.0182(10) -0.0119(10) -0.0005(10) -0.0133(13)
C17 0.0291(15) 0.0273(12) 0.0219(10) -0.0083(9) -0.0031(10) -0.0090(11)
C18 0.0203(13) 0.0266(12) 0.0261(10) -0.0018(9) -0.0030(9) -0.0040(11)
C19 0.0209(13) 0.0205(11) 0.0325(11) -0.0043(9) 0.0016(10) -0.0034(11)
C20 0.0259(13) 0.0266(12) 0.0229(10) -0.0085(9) 0.0040(9) -0.0102(11)
C21 0.0195(13) 0.0345(14) 0.0446(13) -0.0226(12) -0.0074(11) -0.0009(12)
C22 0.0195(13) 0.0251(12) 0.0332(11) -0.0129(10) 0.0037(10) -0.0073(10)
C23 0.0229(13) 0.0228(11) 0.0239(10) -0.0071(9) -0.0003(9) -0.0077(11)
C24 0.0184(12) 0.0215(11) 0.0210(9) -0.0062(8) -0.0026(9) -0.0052(10)
C25 0.0195(12) 0.0246(11) 0.0177(9) -0.0043(8) -0.0017(8) -0.0085(10)
C26 0.0196(13) 0.0276(12) 0.0228(10) -0.0012(9) -0.0024(9) -0.0063(11)
C27 0.0199(13) 0.0202(11) 0.0305(11) -0.0044(9) -0.0038(9) -0.0052(10)
C28 0.0137(12) 0.0215(11) 0.0275(10) -0.0073(9) -0.0053(9) 0.0006(10)
C29 0.0164(13) 0.0327(13) 0.0369(12) -0.0180(11) -0.0069(10) -0.0006(11)
C30 0.0187(13) 0.0477(16) 0.0274(11) -0.0199(11) -0.0042(10) 0.0011(12)
C31 0.0251(14) 0.0307(13) 0.0329(12) -0.0148(10) -0.0084(10) 0.0034(12)
C32 0.0164(12) 0.0194(10) 0.0220(10) -0.0039(8) -0.0046(9) -0.0015(10)
C33 0.0132(11) 0.0217(11) 0.0227(10) -0.0055(8) -0.0033(8) -0.0016(10)
C34 0.0227(14) 0.0434(15) 0.0203(10) -0.0050(10) -0.0033(9) 0.0001(13)
C35 0.0184(13) 0.0298(13) 0.0249(10) -0.0040(9) -0.0023(9) -0.0041(11)
C36 0.0177(13) 0.0237(11) 0.0257(10) -0.0049(9) -0.0036(9) -0.0053(10)
C37 0.0210(14) 0.0224(11) 0.0364(12) -0.0077(10) -0.0044(11) -0.0054(11)
C38 0.0210(14) 0.0239(12) 0.0341(12) -0.0050(10) -0.0086(10) -0.0095(11)
C39 0.0224(13) 0.0246(12) 0.0234(10) -0.0074(9) 0.0006(9) -0.0061(11)
C40 0.0290(14) 0.0249(12) 0.0254(10) -0.0089(9) -0.0019(10) 0.0003(11)

loop_
_atom_type_symbol
_atom_type_description
_atom_type_scat_dispersion_real
_atom_type_scat_dispersion_imag
_atom_type_scat_source
C C 0.0033 0.0016 'International Tables Vol C Tables 4.2.6.8 and 6.1.1.4'
H H 0.0000 0.0000 'International Tables Vol C Tables 4.2.6.8 and 6.1.1.4'
N N 0.0061 0.0033 'International Tables Vol C Tables 4.2.6.8 and 6.1.1.4'

loop_
_geom_angle_atom_site_label_1
_geom_angle_atom_site_label_2
_geom_angle_atom_site_label_3
_geom_angle
C2 C1 C14 119.6(3)
C2 C1 H1 120.2
C14 C1 H1 120.2
C1 C2 C3 121.3(2)
C1 C2 H2 119.3
C3 C2 H2 119.3
C2 C3 C4 119.2(2)
C2 C3 C11 119.3(2)
C4 C3 C11 121.4(2)
C3 C4 C13 118.9(2)
C3 C4 C5 119.8(2)
C13 C4 C5 121.20(19)
C15 C5 C4 123.9(2)
C15 C5 C6 119.0(2)
C4 C5 C6 117.03(18)
C5 C6 C12 105.7(2)
C5 C6 C7 113.98(18)
C12 C6 C7 112.44(18)
C5 C6 H6 108.2
C12 C6 H6 108.2
C7 C6 H6 108.2
C8 C7 C18 106.1(2)
C8 C7 C6 114.57(17)
C18 C7 C6 110.30(18)
C8 C7 H7 108.6
C18 C7 H7 108.6
C6 C7 H7 108.6
C9 C8 C7 121.43(18)
C9 C8 H8 119.3
C7 C8 H8 119.3
C8 C9 C10 124.0(2)
C8 C9 H9 118.0
C10 C9 H9 118.0
C20 C10 C9 125.6(2)
C20 C10 H10 117.2
C9 C10 H10 117.2
C3 C11 C12 113.25(19)
C3 C11 H11A 108.9
C12 C11 H11A 108.9
C3 C11 H11B 108.9
C12 C11 H11B 108.9
H11A C11 H11B 107.7
C11 C12 C6 112.43(19)
C11 C12 H12A 109.1
C6 C12 H12A 109.1
C11 C12 H12B 109.1
C6 C12 H12B 109.1
H12A C12 H12B 107.8
C14 C13 C4 120.7(2)
C14 C13 H13 119.6
C4 C13 H13 119.6
C13 C14 C1 120.2(2)
C13 C14 H14 119.9
C1 C14 H14 119.9
C5 C15 C16 121.8(2)
C5 C15 C17 125.7(2)
C16 C15 C17 112.41(19)
N1 C16 C15 176.5(3)
N2 C17 C15 173.4(3)
C19 C18 C7 121.9(2)
C19 C18 H18 119.0
C7 C18 H18 119.0
C18 C19 C20 124.3(2)
C18 C19 H19 117.9
C20 C19 H19 117.9
C10 C20 C19 125.02(19)
C10 C20 H20 117.5
C19 C20 H20 117.5
C31 C21 C22 125.3(3)
C31 C21 H21 117.4
C22 C21 H21 117.4
C23 C22 C21 125.5(2)
C23 C22 H22 117.3
C21 C22 H22 117.3
C22 C23 C24 122.0(2)
C22 C23 H23 119.0
C24 C23 H23 119.0
C39 C24 C23 106.48(17)
C39 C24 C25 112.4(2)
C23 C24 C25 111.14(17)
C39 C24 H24 108.9
C23 C24 H24 108.9
C25 C24 H24 108.9
C32 C25 C26 106.53(17)
C32 C25 C24 112.25(17)
C26 C25 C24 113.7(2)
C32 C25 H25 108.0
C26 C25 H25 108.0
C24 C25 H25 108.0
C27 C26 C25 112.56(17)
C27 C26 H26A 109.1
C25 C26 H26A 109.1
C27 C26 H26B 109.1
C25 C26 H26B 109.1
H26A C26 H26B 107.8
C28 C27 C26 113.9(2)
C28 C27 H27A 108.8
C26 C27 H27A 108.8
C28 C27 H27B 108.8
C26 C27 H27B 108.8
H27A C27 H27B 107.7
C29 C28 C33 118.5(2)
C29 C28 C27 119.2(2)
C33 C28 C27 122.23(18)
C30 C29 C28 121.5(3)
C30 C29 H29 119.2
C28 C29 H29 119.2
C29 C30 C34 119.8(2)
C29 C30 H30 120.1
C34 C30 H30 120.1
C21 C31 C40 125.1(2)
C21 C31 H31 117.5
C40 C31 H31 117.5
C36 C32 C33 123.8(2)
C36 C32 C25 120.50(18)
C33 C32 C25 115.6(2)
C35 C33 C28 119.65(19)
C35 C33 C32 121.4(2)
C28 C33 C32 118.92(19)
C35 C34 C30 120.0(2)
C35 C34 H34 120.0
C30 C34 H34 120.0
C34 C35 C33 120.4(2)
C34 C35 H35 119.8
C33 C35 H35 119.8
C32 C36 C37 125.28(19)
C32 C36 C38 121.3(2)
C37 C36 C38 113.3(2)
N3 C37 C36 176.3(3)
N4 C38 C36 179.0(3)
C40 C39 C24 121.8(2)
C40 C39 H39 119.1
C24 C39 H39 119.1
C39 C40 C31 125.7(2)
C39 C40 H40 117.2
C31 C40 H40 117.2

loop_
_geom_bond_atom_site_label_1
_geom_bond_atom_site_label_2
_geom_bond_distance
N1 C16 1.151(4)
N2 C17 1.140(3)
N3 C37 1.147(4)
N4 C38 1.143(3)
C1 C2 1.386(4)
C1 C14 1.385(4)
C1 H1 0.9500
C2 C3 1.390(4)
C2 H2 0.9500
C3 C4 1.403(3)
C3 C11 1.514(4)
C4 C13 1.407(3)
C4 C5 1.467(3)
C5 C15 1.365(3)
C5 C6 1.511(3)
C6 C12 1.532(4)
C6 C7 1.541(3)
C6 H6 1.0000
C7 C8 1.489(3)
C7 C18 1.506(3)
C7 H7 1.0000
C8 C9 1.345(3)
C8 H8 0.9500
C9 C10 1.450(3)
C9 H9 0.9500
C10 C20 1.350(3)
C10 H10 0.9500
C11 C12 1.519(4)
C11 H11A 0.9900
C11 H11B 0.9900
C12 H12A 0.9900
C12 H12B 0.9900
C13 C14 1.379(4)
C13 H13 0.9500
C14 H14 0.9500
C15 C16 1.430(4)
C15 C17 1.445(3)
C18 C19 1.337(3)
C18 H18 0.9500
C19 C20 1.444(3)
C19 H19 0.9500
C20 H20 0.9500
C21 C31 1.358(4)
C21 C22 1.446(4)
C21 H21 0.9500
C22 C23 1.334(4)
C22 H22 0.9500
C23 C24 1.509(3)
C23 H23 0.9500
C24 C39 1.503(3)
C24 C25 1.542(3)
C24 H24 1.0000
C25 C32 1.507(3)
C25 C26 1.532(3)
C25 H25 1.0000
C26 C27 1.527(3)
C26 H26A 0.9900
C26 H26B 0.9900
C27 C28 1.510(3)
C27 H27A 0.9900
C27 H27B 0.9900
C28 C29 1.395(3)
C28 C33 1.404(3)
C29 C30 1.379(4)
C29 H29 0.9500
C30 C34 1.388(4)
C30 H30 0.9500
C31 C40 1.437(4)
C31 H31 0.9500
C32 C36 1.355(4)
C32 C33 1.474(3)
C33 C35 1.405(3)
C34 C35 1.383(3)
C34 H34 0.9500
C35 H35 0.9500
C36 C37 1.439(4)
C36 C38 1.443(3)
C39 C40 1.341(3)
C39 H39 0.9500
C40 H40 0.9500

loop_
_geom_torsion_atom_site_label_1
_geom_torsion_atom_site_label_2
_geom_torsion_atom_site_label_3
_geom_torsion_atom_site_label_4
_geom_torsion
C14 C1 C2 C3 -1.0(3)
C1 C2 C3 C4 0.2(3)
C1 C2 C3 C11 179.8(2)
C2 C3 C4 C13 1.2(3)
C11 C3 C4 C13 -178.33(19)
C2 C3 C4 C5 178.74(19)
C11 C3 C4 C5 -0.8(3)
C3 C4 C5 C15 154.5(2)
C13 C4 C5 C15 -28.0(3)
C3 C4 C5 C6 -21.3(3)
C13 C4 C5 C6 156.14(19)
C15 C5 C6 C12 -124.9(2)
C4 C5 C6 C12 51.1(2)
C15 C5 C6 C7 111.1(2)
C4 C5 C6 C7 -72.9(3)
C5 C6 C7 C8 -54.0(3)
C12 C6 C7 C8 -174.3(2)
C5 C6 C7 C18 -173.6(2)
C12 C6 C7 C18 66.0(3)
C18 C7 C8 C9 -69.2(3)
C6 C7 C8 C9 168.8(2)
C7 C8 C9 C10 8.1(4)
C8 C9 C10 C20 34.3(4)
C2 C3 C11 C12 169.9(2)
C4 C3 C11 C12 -10.6(3)
C3 C11 C12 C6 43.3(3)
C5 C6 C12 C11 -62.1(2)
C7 C6 C12 C11 62.9(3)
C3 C4 C13 C14 -1.9(3)
C5 C4 C13 C14 -179.4(2)
C4 C13 C14 C1 1.1(3)
C2 C1 C14 C13 0.3(4)
C4 C5 C15 C16 171.7(2)
C6 C5 C15 C16 -12.6(3)
C4 C5 C15 C17 -11.0(4)
C6 C5 C15 C17 164.8(2)
C5 C15 C16 N1 -132(4)
C17 C15 C16 N1 50(4)
C5 C15 C17 N2 -158(2)
C16 C15 C17 N2 19(2)
C8 C7 C18 C19 68.2(3)
C6 C7 C18 C19 -167.1(3)
C7 C18 C19 C20 -5.9(4)
C9 C10 C20 C19 -0.8(5)
C18 C19 C20 C10 -34.2(5)
C31 C21 C22 C23 32.8(3)
C21 C22 C23 C24 7.0(4)
C22 C23 C24 C39 -66.7(3)
C22 C23 C24 C25 170.7(2)
C39 C24 C25 C32 56.5(2)
C23 C24 C25 C32 175.76(18)
C39 C24 C25 C26 177.58(16)
C23 C24 C25 C26 -63.2(2)
C32 C25 C26 C27 60.4(3)
C24 C25 C26 C27 -63.8(2)
C25 C26 C27 C28 -38.8(3)
C26 C27 C28 C29 -172.5(2)
C26 C27 C28 C33 10.0(3)
C33 C28 C29 C30 1.2(3)
C27 C28 C29 C30 -176.4(2)
C28 C29 C30 C34 1.6(4)
C22 C21 C31 C40 -0.1(3)
C26 C25 C32 C36 119.8(2)
C24 C25 C32 C36 -115.1(2)
C26 C25 C32 C33 -55.5(2)
C24 C25 C32 C33 69.5(2)
C29 C28 C33 C35 -2.9(3)
C27 C28 C33 C35 174.7(2)
C29 C28 C33 C32 177.9(2)
C27 C28 C33 C32 -4.6(3)
C36 C32 C33 C35 34.5(3)
C25 C32 C33 C35 -150.3(2)
C36 C32 C33 C28 -146.3(2)
C25 C32 C33 C28 28.9(3)
C29 C30 C34 C35 -2.8(4)
C30 C34 C35 C33 1.1(4)
C28 C33 C35 C34 1.7(3)
C32 C33 C35 C34 -179.0(2)
C33 C32 C36 C37 5.8(3)
C25 C32 C36 C37 -169.2(2)
C33 C32 C36 C38 -178.1(2)
C25 C32 C36 C38 7.0(3)
C32 C36 C37 N3 145(4)
C38 C36 C37 N3 -32(4)
C32 C36 C38 N4 -10(15)
C37 C36 C38 N4 167(15)
C23 C24 C39 C40 67.6(2)
C25 C24 C39 C40 -170.46(18)
C24 C39 C40 C31 -8.6(3)
C21 C31 C40 C39 -31.9(3)
